data_1546891
loop_
_publ_author_name
'B\"oserle, Ji\<r\'i'
'Zhigulin, Grigory'
'\<St\<epni\<cka, Petr'
'Hork\'y, Filip'
'Erben, Milan'
'Jambor, Roman'
'R\%u\<zi\<cka, Ale\<s'
'Ketkov, Sergey'
'Dost\'al, Libor'

_publ_section_title
;
 Facile activation of alkynes with a boraguanidinato-stabilized germylene:
 a combined experimental and theoretical study
;
_journal_issue 36
_journal_name_full 'Dalton Transactions'
_journal_page_first 12339
_journal_page_last 12353
_journal_paper_doi 10.1039/C7DT01950E
_journal_volume 46
_journal_year 2017
_chemical_formula_moiety 'C60 H74 B2 Ge2 N6, 0.5(C6 H14)'
_chemical_formula_sum 'C63 H81 B2 Ge2 N6'
_chemical_formula_weight 1089.13
_chemical_name_systematic
;
 ?
;
_space_group_crystal_system monoclinic
_space_group_IT_number 14
_space_group_name_Hall '-P 2ybc'
_space_group_name_H-M_alt 'P 1 21/c 1'
_symmetry_space_group_name_Hall '-P 2ybc'
_symmetry_space_group_name_H-M 'P 1 21/c 1'
_atom_sites_solution_hydrogens mixed
_audit_creation_method SHELXL-97
_audit_update_record
;
2017-02-17 deposited with the CCDC.
2017-08-24 downloaded from the CCDC.
;
_cell_angle_alpha 90
_cell_angle_beta 112.060(9)
_cell_angle_gamma 90
_cell_formula_units_Z 4
_cell_length_a 22.5261(14)
_cell_length_b 13.2680(15)
_cell_length_c 21.209(2)
_cell_measurement_reflns_used 50414
_cell_measurement_temperature 150(1)
_cell_measurement_theta_max 27
_cell_measurement_theta_min 1
_cell_volume 5874.8(10)
_computing_cell_refinement 'COLLECT and DENZO'
_computing_data_collection 'COLLECT (Hooft, 1998) and DENZO (Otwinowski & Minor, 1997)'
_computing_data_reduction 'COLLECT and DENZO'
_computing_molecular_graphics 'PLATON (Spek, 2003)'
_computing_publication_material 'SHELXL-97 (Sheldrick, 2008)'
_computing_structure_refinement 'SHELXL-2013 (Sheldrick, 2013)'
_computing_structure_solution 'SIR92 (Altomare et al., 1994)'
_diffrn_ambient_temperature 150(1)
_diffrn_detector_area_resol_mean 9.091
_diffrn_measured_fraction_theta_full 0.984
_diffrn_measured_fraction_theta_max 0.970
_diffrn_measurement_device_type 'Bruker Nonius KappaCCD area detector'
_diffrn_measurement_method '\f and \w scans to fill the Ewald sphere'
_diffrn_radiation_monochromator graphite
_diffrn_radiation_source 'fine-focus sealed tube'
_diffrn_radiation_type MoK\a
_diffrn_radiation_wavelength 0.71073
_diffrn_reflns_av_R_equivalents 0.0759
_diffrn_reflns_av_unetI/netI 0.0646
_diffrn_reflns_Laue_measured_fraction_full 0.984
_diffrn_reflns_Laue_measured_fraction_max 0.970
_diffrn_reflns_limit_h_max 28
_diffrn_reflns_limit_h_min -25
_diffrn_reflns_limit_k_max 16
_diffrn_reflns_limit_k_min -16
_diffrn_reflns_limit_l_max 27
_diffrn_reflns_limit_l_min -26
_diffrn_reflns_number 50365
_diffrn_reflns_point_group_measured_fraction_full 0.984
_diffrn_reflns_point_group_measured_fraction_max 0.970
_diffrn_reflns_theta_full 25.242
_diffrn_reflns_theta_max 26.999
_diffrn_reflns_theta_min 1.819
_diffrn_standards_number 0
_exptl_absorpt_coefficient_mu 1.067
_exptl_absorpt_correction_T_max 0.878
_exptl_absorpt_correction_T_min 0.762
_exptl_absorpt_correction_type integration
_exptl_absorpt_process_details
;
Gaussian integration (Coppens, 1970)
;
_exptl_crystal_colour 'light yellow'
_exptl_crystal_density_diffrn 1.231
_exptl_crystal_description block
_exptl_crystal_F_000 2300
_exptl_crystal_size_max 0.52
_exptl_crystal_size_mid 0.32
_exptl_crystal_size_min 0.18
_refine_diff_density_max 0.600
_refine_diff_density_min -0.595
_refine_diff_density_rms 0.096
_refine_ls_extinction_method none
_refine_ls_goodness_of_fit_ref 1.147
_refine_ls_hydrogen_treatment constr
_refine_ls_matrix_type full
_refine_ls_number_parameters 667
_refine_ls_number_reflns 12445
_refine_ls_number_restraints 633
_refine_ls_restrained_S_all 1.133
_refine_ls_R_factor_all 0.0964
_refine_ls_R_factor_gt 0.0476
_refine_ls_shift/su_max 0.001
_refine_ls_shift/su_mean 0.000
_refine_ls_structure_factor_coef Fsqd
_refine_ls_weighting_details 'w=1/[\s^2^(Fo^2^)+(0.0138P)^2^+11.6022P] where P=(Fo^2^+2Fc^2^)/3'
_refine_ls_weighting_scheme calc
_refine_ls_wR_factor_gt 0.0807
_refine_ls_wR_factor_ref 0.1018
_reflns_Friedel_coverage 0.000
_reflns_number_gt 8543
_reflns_number_total 12445
_reflns_threshold_expression 'I > 2\s(I)'
_cod_data_source_file c7dt01950e5.cif
_cod_data_source_block 3a
_cod_database_code 1546891
_shelx_space_group_comment
;
The symmetry employed for this shelxl refinement is uniquely defined
by the following loop, which should always be used as a source of
symmetry information in preference to the above space-group names.
They are only intended as comments.
;

loop_
_space_group_symop_operation_xyz
'x, y, z'
'-x, y+1/2, -z+1/2'
'-x, -y, -z'
'x, -y-1/2, z-1/2'

loop_
_atom_site_label
_atom_site_type_symbol
_atom_site_fract_x
_atom_site_fract_y
_atom_site_fract_z
_atom_site_U_iso_or_equiv
_atom_site_adp_type
_atom_site_occupancy
_atom_site_site_symmetry_order
_atom_site_calc_flag
_atom_site_refinement_flags_posn
_atom_site_refinement_flags_adp
_atom_site_refinement_flags_occupancy
_atom_site_disorder_assembly
_atom_site_disorder_group
Ge1 Ge 0.30831(2) 0.18486(3) 0.45070(2) 0.01516(8) Uani 1 1 d . U . . .
Ge2 Ge 0.22733(2) 0.05297(3) 0.39887(2) 0.01638(8) Uani 1 1 d . U . . .
N4 N 0.16780(12) -0.0191(2) 0.42123(13) 0.0176(6) Uani 1 1 d . U . . .
C46 C 0.30493(14) 0.0083(2) 0.38446(15) 0.0171(7) Uani 1 1 d . U . . .
N2 N 0.31033(12) 0.3232(2) 0.44229(13) 0.0187(6) Uani 1 1 d . U . . .
C45 C 0.34620(15) 0.0862(2) 0.40544(15) 0.0181(7) Uani 1 1 d . U . . .
N1 N 0.35439(12) 0.2283(2) 0.53876(13) 0.0177(6) Uani 1 1 d . U . . .
N5 N 0.15433(12) 0.0570(2) 0.31963(13) 0.0201(6) Uani 1 1 d . U . . .
N3 N 0.36964(13) 0.4238(2) 0.55195(13) 0.0220(6) Uani 1 1 d . U . . .
C1 C 0.40528(14) 0.1784(2) 0.59010(15) 0.0165(6) Uani 1 1 d . U . . .
N6 N 0.05134(13) -0.0099(2) 0.33299(14) 0.0266(7) Uani 1 1 d . U . . .
C2 C 0.46813(14) 0.1865(2) 0.59226(16) 0.0182(6) Uani 1 1 d . U . . .
C28 C 0.16696(15) 0.0100(3) 0.53513(17) 0.0258(8) Uani 1 1 d . U . . .
C60 C 0.30781(15) -0.0738(3) 0.28009(17) 0.0231(7) Uani 1 1 d . U . . .
H60 H 0.3030 -0.0106 0.2598 0.028 Uiso 1 1 d R U . . .
C47 C 0.40557(16) 0.0977(2) 0.39697(17) 0.0210(7) Uani 1 1 d . U . . .
C6 C 0.39239(15) 0.1211(2) 0.63928(16) 0.0191(7) Uani 1 1 d . U . . .
C56 C 0.31913(16) -0.1770(3) 0.37634(17) 0.0248(7) Uani 1 1 d . U . . .
H56 H 0.3219 -0.1841 0.4210 0.030 Uiso 1 1 d R U . . .
C7 C 0.48434(16) 0.2471(3) 0.54113(17) 0.0253(8) Uani 1 1 d . U . . .
H7A H 0.4891 0.3167 0.5545 0.030 Uiso 1 1 d R U . . .
H7B H 0.4506 0.2406 0.4972 0.030 Uiso 1 1 d R U . . .
H7C H 0.5237 0.2228 0.5391 0.030 Uiso 1 1 d R U . . .
C54 C 0.57248(16) 0.0982(3) 0.43733(18) 0.0269(8) Uani 1 1 d . U . . .
H54 H 0.5704 0.0590 0.4728 0.032 Uiso 1 1 d R U . . .
C55 C 0.31164(14) -0.0820(2) 0.34745(16) 0.0170(7) Uani 1 1 d . U . . .
C49 C 0.51657(15) 0.1377(3) 0.38870(17) 0.0219(7) Uani 1 1 d . U . . .
C9 C 0.27248(16) 0.3906(2) 0.39079(16) 0.0215(7) Uani 1 1 d . U . . .
C32 C 0.14882(16) -0.0431(3) 0.21960(17) 0.0279(8) Uani 1 1 d . U . . .
C48 C 0.45540(16) 0.1156(3) 0.39242(17) 0.0230(7) Uani 1 1 d . U . . .
C31 C 0.15649(14) 0.0501(3) 0.25394(16) 0.0219(7) Uani 1 1 d . U . . .
C3 C 0.51720(16) 0.1397(2) 0.64509(17) 0.0237(7) Uani 1 1 d . U . . .
H3 H 0.5589 0.1438 0.6466 0.028 Uiso 1 1 d R U . . .
C23 C 0.17043(15) -0.0562(3) 0.48516(16) 0.0215(7) Uani 1 1 d . U . . .
C5 C 0.44334(16) 0.0773(3) 0.69174(17) 0.0254(8) Uani 1 1 d . U . . .
H5 H 0.4354 0.0410 0.7253 0.030 Uiso 1 1 d R U . . .
C39 C 0.02407(16) -0.0709(3) 0.37340(18) 0.0275(8) Uani 1 1 d . U . . .
H39 H 0.0598 -0.1071 0.4073 0.033 Uiso 1 1 d R U . . .
C52 C 0.63419(17) 0.1754(3) 0.38010(18) 0.0313(8) Uani 1 1 d . U . . .
H52 H 0.6735 0.1874 0.3767 0.038 Uiso 1 1 d R U . . .
C14 C 0.21335(17) 0.4234(3) 0.38969(18) 0.0299(8) Uani 1 1 d . U . . .
C24 C 0.17854(16) -0.1601(3) 0.49803(19) 0.0292(8) Uani 1 1 d . U . . .
C50 C 0.52087(16) 0.1971(3) 0.33691(18) 0.0271(8) Uani 1 1 d . U . . .
H50 H 0.4841 0.2253 0.3049 0.033 Uiso 1 1 d R U . . .
C30 C 0.15637(18) 0.1208(3) 0.52123(19) 0.0354(9) Uani 1 1 d . U . . .
H30A H 0.1431 0.1509 0.5550 0.042 Uiso 1 1 d R U . . .
H30B H 0.1238 0.1311 0.4769 0.042 Uiso 1 1 d R U . . .
H30C H 0.1956 0.1514 0.5231 0.042 Uiso 1 1 d R U . . .
C8 C 0.32509(16) 0.1050(3) 0.63489(18) 0.0313(9) Uani 1 1 d . U . . .
H8A H 0.3257 0.0702 0.6748 0.038 Uiso 1 1 d R U . . .
H8B H 0.3021 0.0655 0.5953 0.038 Uiso 1 1 d R U . . .
H8C H 0.3043 0.1690 0.6317 0.038 Uiso 1 1 d R U . . .
C10 C 0.29536(17) 0.4231(3) 0.34126(17) 0.0278(8) Uani 1 1 d . U . . .
B2 B 0.11775(17) 0.0046(3) 0.35463(18) 0.0190(8) Uani 1 1 d . U . . .
B1 B 0.34792(17) 0.3336(3) 0.51556(19) 0.0186(8) Uani 1 1 d . U . . .
C25 C 0.18517(17) -0.1950(3) 0.5622(2) 0.0392(10) Uani 1 1 d . U . . .
H25 H 0.1908 -0.2636 0.5716 0.047 Uiso 1 1 d R U . . .
C58 C 0.31877(17) -0.2521(3) 0.27313(19) 0.0312(8) Uani 1 1 d . U . . .
H58 H 0.3213 -0.3089 0.2485 0.037 Uiso 1 1 d R U . . .
C51 C 0.57938(17) 0.2152(3) 0.3328(2) 0.0328(9) Uani 1 1 d . U . . .
H51 H 0.5818 0.2544 0.2974 0.039 Uiso 1 1 d R U . . .
C53 C 0.63075(17) 0.1180(3) 0.43275(18) 0.0303(8) Uani 1 1 d . U . . .
H53 H 0.6681 0.0924 0.4654 0.036 Uiso 1 1 d R U . . .
C41 C -0.00722(19) -0.0089(3) 0.4121(2) 0.0411(10) Uani 1 1 d . U . . .
H41A H 0.0237 0.0363 0.4424 0.049 Uiso 1 1 d R U . . .
H41B H -0.0232 -0.0530 0.4380 0.049 Uiso 1 1 d R U . . .
H41C H -0.0420 0.0292 0.3807 0.049 Uiso 1 1 d R U . . .
C33 C 0.15236(17) -0.0449(4) 0.15547(18) 0.0376(9) Uani 1 1 d . U . . .
H33 H 0.1460 -0.1056 0.1318 0.045 Uiso 1 1 d R U . . .
C4 C 0.50536(16) 0.0868(3) 0.69483(18) 0.0269(8) Uani 1 1 d . U . . .
H4 H 0.5389 0.0578 0.7306 0.032 Uiso 1 1 d R U . . .
C11 C 0.2583(2) 0.4903(3) 0.29167(19) 0.0353(9) Uani 1 1 d . U . . .
H11 H 0.2729 0.5121 0.2584 0.042 Uiso 1 1 d R U . . .
C36 C 0.17050(17) 0.1369(3) 0.22466(18) 0.0295(8) Uani 1 1 d . U . . .
C20 C 0.36748(19) 0.5190(3) 0.5150(2) 0.0343(9) Uani 1 1 d . U . . .
H20 H 0.3562 0.5005 0.4671 0.041 Uiso 1 1 d R U . . .
C59 C 0.31118(17) -0.1582(3) 0.24375(18) 0.0289(8) Uani 1 1 d . U . . .
H59 H 0.3081 -0.1519 0.1990 0.035 Uiso 1 1 d R U . . .
C40 C -0.0218(2) -0.1503(4) 0.3312(2) 0.0539(13) Uani 1 1 d . U . . .
H40A H -0.0554 -0.1183 0.2943 0.065 Uiso 1 1 d R U . . .
H40B H -0.0399 -0.1859 0.3591 0.065 Uiso 1 1 d R U . . .
H40C H 0.0005 -0.1969 0.3133 0.065 Uiso 1 1 d R U . . .
C27 C 0.17395(17) -0.0295(4) 0.59853(18) 0.0377(10) Uani 1 1 d . U . . .
H27 H 0.1721 0.0135 0.6323 0.045 Uiso 1 1 d R U . . .
C17 C 0.39249(18) 0.4362(3) 0.62666(17) 0.0299(8) Uani 1 1 d . U . . .
H17 H 0.3906 0.5087 0.6347 0.036 Uiso 1 1 d R U . . .
C22 C 0.3151(2) 0.5895(3) 0.5171(2) 0.0506(12) Uani 1 1 d . U . . .
H22A H 0.2747 0.5548 0.5005 0.061 Uiso 1 1 d R U . . .
H22B H 0.3129 0.6472 0.4891 0.061 Uiso 1 1 d R U . . .
H22C H 0.3244 0.6110 0.5631 0.061 Uiso 1 1 d R U . . .
C34 C 0.16499(18) 0.0398(4) 0.12650(19) 0.0443(10) Uani 1 1 d . U . . .
H34 H 0.1668 0.0370 0.0834 0.053 Uiso 1 1 d R U . . .
C21 C 0.4315(2) 0.5722(3) 0.5367(2) 0.0541(12) Uani 1 1 d . U . . .
H21A H 0.4442 0.5938 0.5831 0.065 Uiso 1 1 d R U . . .
H21B H 0.4278 0.6298 0.5080 0.065 Uiso 1 1 d R U . . .
H21C H 0.4632 0.5269 0.5327 0.065 Uiso 1 1 d R U . . .
C18 C 0.46188(19) 0.4055(3) 0.6647(2) 0.0419(10) Uani 1 1 d . U . . .
H18A H 0.4651 0.3334 0.6653 0.050 Uiso 1 1 d R U . . .
H18B H 0.4762 0.4303 0.7105 0.050 Uiso 1 1 d R U . . .
H18C H 0.4880 0.4335 0.6423 0.050 Uiso 1 1 d R U . . .
C38 C 0.1833(2) 0.2345(3) 0.2623(2) 0.0413(10) Uani 1 1 d . U . . .
H38A H 0.2228 0.2298 0.3010 0.050 Uiso 1 1 d R U . . .
H38B H 0.1490 0.2491 0.2774 0.050 Uiso 1 1 d R U . . .
H38C H 0.1864 0.2875 0.2329 0.050 Uiso 1 1 d R U . . .
C19 C 0.3486(2) 0.3872(3) 0.6563(2) 0.0450(11) Uani 1 1 d . U . . .
H19A H 0.3062 0.4142 0.6349 0.054 Uiso 1 1 d R U . . .
H19B H 0.3640 0.4001 0.7043 0.054 Uiso 1 1 d R U . . .
H19C H 0.3477 0.3159 0.6486 0.054 Uiso 1 1 d R U . . .
C15 C 0.3588(2) 0.3864(3) 0.3424(2) 0.0422(10) Uani 1 1 d . U . . .
H15A H 0.3908 0.3952 0.3872 0.051 Uiso 1 1 d R U . . .
H15B H 0.3706 0.4242 0.3103 0.051 Uiso 1 1 d R U . . .
H15C H 0.3556 0.3162 0.3304 0.051 Uiso 1 1 d R U . . .
C29 C 0.1786(2) -0.2312(3) 0.4431(2) 0.0401(10) Uani 1 1 d . U . . .
H29A H 0.1381 -0.2279 0.4057 0.048 Uiso 1 1 d R U . . .
H29B H 0.1858 -0.2987 0.4607 0.048 Uiso 1 1 d R U . . .
H29C H 0.2122 -0.2126 0.4278 0.048 Uiso 1 1 d R U . . .
C12 C 0.2012(2) 0.5245(3) 0.2909(2) 0.0440(10) Uani 1 1 d . U . . .
H12 H 0.1774 0.5701 0.2578 0.053 Uiso 1 1 d R U . . .
C26 C 0.18334(18) -0.1304(4) 0.6118(2) 0.0439(10) Uani 1 1 d . U . . .
H26 H 0.1888 -0.1550 0.6547 0.053 Uiso 1 1 d R U . . .
C13 C 0.1786(2) 0.4917(3) 0.3391(2) 0.0427(10) Uani 1 1 d . U . . .
H13 H 0.1395 0.5155 0.3380 0.051 Uiso 1 1 d R U . . .
C16 C 0.1869(2) 0.3841(4) 0.4403(2) 0.0464(11) Uani 1 1 d . U . . .
H16A H 0.1791 0.3131 0.4336 0.056 Uiso 1 1 d R U . . .
H16B H 0.1475 0.4181 0.4342 0.056 Uiso 1 1 d R U . . .
H16C H 0.2173 0.3962 0.4855 0.056 Uiso 1 1 d R U . . .
C57 C 0.32290(18) -0.2617(3) 0.33973(19) 0.0308(8) Uani 1 1 d . U . . .
H57 H 0.3281 -0.3251 0.3597 0.037 Uiso 1 1 d R U . . .
C37 C 0.1391(2) -0.1391(3) 0.2509(2) 0.0395(10) Uani 1 1 d . U . . .
H37A H 0.1375 -0.1945 0.2212 0.047 Uiso 1 1 d R U . . .
H37B H 0.0995 -0.1357 0.2580 0.047 Uiso 1 1 d R U . . .
H37C H 0.1738 -0.1489 0.2937 0.047 Uiso 1 1 d R U . . .
C35 C 0.17459(18) 0.1300(4) 0.16084(19) 0.0417(10) Uani 1 1 d . U . . .
H35 H 0.1843 0.1872 0.1413 0.050 Uiso 1 1 d R U . . .
C63 C -0.0033(2) 0.9505(3) 0.0158(2) 0.0498(11) Uani 1 1 d . U . . .
H63A H -0.0484 0.9379 0.0058 0.060 Uiso 1 1 d R U . . .
H63B H 0.0179 0.9558 0.0648 0.060 Uiso 1 1 d R U . . .
C62 C 0.0242(2) 0.8616(4) -0.0084(2) 0.0601(13) Uani 1 1 d . U . . .
H62A H 0.0028 0.8557 -0.0574 0.072 Uiso 1 1 d R U . . .
H62B H 0.0692 0.8739 0.0015 0.072 Uiso 1 1 d R U . . .
C61 C 0.0174(3) 0.7633(4) 0.0242(3) 0.0740(16) Uani 1 1 d . U . . .
H61A H 0.0361 0.7697 0.0728 0.089 Uiso 1 1 d R U . . .
H61B H 0.0391 0.7110 0.0099 0.089 Uiso 1 1 d R U . . .
H61C H -0.0271 0.7466 0.0104 0.089 Uiso 1 1 d R U . . .
C42 C 0.0053(8) 0.0701(8) 0.2849(5) 0.038(2) Uani 0.5 1 d D U P A 1
H42 H -0.0372 0.0538 0.2845 0.046 Uiso 0.5 1 calc R U P A 1
C43 C 0.0000(5) 0.0551(7) 0.2110(4) 0.049(2) Uani 0.5 1 d D U P A 1
H43A H -0.0086 -0.0146 0.1986 0.073 Uiso 0.5 1 calc R U P A 1
H43B H 0.0395 0.0746 0.2070 0.073 Uiso 0.5 1 calc R U P A 1
H43C H -0.0343 0.0958 0.1812 0.073 Uiso 0.5 1 calc R U P A 1
C44 C 0.0187(7) 0.1784(9) 0.3125(5) 0.057(2) Uani 0.5 1 d D U P A 1
H44A H 0.0206 0.1798 0.3584 0.085 Uiso 0.5 1 calc R U P A 1
H44B H -0.0150 0.2220 0.2848 0.085 Uiso 0.5 1 calc R U P A 1
H44C H 0.0588 0.2008 0.3114 0.085 Uiso 0.5 1 calc R U P A 1
C42A C 0.0025(8) 0.0366(8) 0.2739(6) 0.038(2) Uani 0.5 1 d D U P A 2
H42A H -0.0383 0.0199 0.2780 0.046 Uiso 0.5 1 calc R U P A 2
C43A C -0.0022(5) -0.0098(7) 0.2059(5) 0.049(2) Uani 0.5 1 d D U P A 2
H43D H -0.0063 -0.0816 0.2078 0.073 Uiso 0.5 1 calc R U P A 2
H43E H 0.0358 0.0061 0.1976 0.073 Uiso 0.5 1 calc R U P A 2
H43F H -0.0389 0.0171 0.1699 0.073 Uiso 0.5 1 calc R U P A 2
C44A C 0.0087(7) 0.1513(8) 0.2829(6) 0.057(2) Uani 0.5 1 d D U P A 2
H44D H 0.0109 0.1690 0.3276 0.085 Uiso 0.5 1 calc R U P A 2
H44E H -0.0279 0.1832 0.2495 0.085 Uiso 0.5 1 calc R U P A 2
H44F H 0.0469 0.1736 0.2771 0.085 Uiso 0.5 1 calc R U P A 2

loop_
_atom_site_aniso_label
_atom_site_aniso_U_11
_atom_site_aniso_U_22
_atom_site_aniso_U_33
_atom_site_aniso_U_23
_atom_site_aniso_U_13
_atom_site_aniso_U_12
Ge1 0.01366(16) 0.01641(17) 0.01403(16) -0.00083(15) 0.00364(13) 0.00014(14)
Ge2 0.01266(16) 0.02070(18) 0.01518(16) -0.00159(15) 0.00455(13) -0.00038(14)
N4 0.0148(13) 0.0207(14) 0.0180(13) 0.0008(11) 0.0068(11) -0.0019(11)
C46 0.0141(15) 0.0200(16) 0.0156(15) 0.0025(13) 0.0039(12) 0.0027(12)
N2 0.0207(14) 0.0179(13) 0.0148(12) 0.0007(11) 0.0036(11) 0.0010(11)
C45 0.0182(16) 0.0201(16) 0.0151(15) 0.0004(13) 0.0051(13) 0.0010(13)
N1 0.0181(14) 0.0179(14) 0.0142(13) -0.0005(11) 0.0026(11) 0.0007(11)
N5 0.0128(13) 0.0302(16) 0.0153(12) -0.0010(12) 0.0030(10) 0.0005(12)
N3 0.0278(15) 0.0171(14) 0.0174(13) -0.0026(11) 0.0044(12) 0.0016(11)
C1 0.0166(15) 0.0143(15) 0.0158(14) -0.0020(13) 0.0031(12) -0.0006(12)
N6 0.0151(14) 0.0421(18) 0.0229(14) 0.0028(13) 0.0074(11) 0.0004(12)
C2 0.0173(15) 0.0159(15) 0.0205(15) -0.0033(14) 0.0063(12) -0.0009(13)
C28 0.0122(16) 0.043(2) 0.0217(17) -0.0033(15) 0.0055(13) -0.0053(15)
C60 0.0219(18) 0.0241(18) 0.0253(17) 0.0011(14) 0.0113(14) 0.0019(14)
C47 0.0203(16) 0.0188(17) 0.0249(18) -0.0059(15) 0.0098(14) -0.0032(13)
C6 0.0180(16) 0.0199(17) 0.0178(16) -0.0012(13) 0.0050(13) -0.0004(13)
C56 0.0294(19) 0.0223(17) 0.0244(17) -0.0039(15) 0.0121(15) -0.0041(15)
C7 0.0247(18) 0.0273(19) 0.0265(18) -0.0029(16) 0.0126(15) -0.0042(15)
C54 0.0247(18) 0.032(2) 0.0267(18) -0.0014(16) 0.0126(15) -0.0017(15)
C55 0.0105(15) 0.0189(16) 0.0215(16) -0.0030(13) 0.0059(13) -0.0019(12)
C49 0.0165(16) 0.0228(17) 0.0290(18) -0.0095(15) 0.0115(14) -0.0055(13)
C9 0.0222(17) 0.0180(17) 0.0182(16) 0.0013(14) 0.0004(13) 0.0006(13)
C32 0.0177(17) 0.040(2) 0.0225(17) -0.0066(16) 0.0036(14) -0.0035(15)
C48 0.0232(17) 0.0196(17) 0.0280(18) -0.0059(15) 0.0115(15) -0.0016(14)
C31 0.0104(15) 0.0383(19) 0.0154(15) 0.0009(14) 0.0030(12) -0.0003(14)
C3 0.0173(17) 0.0193(17) 0.0316(18) -0.0008(15) 0.0059(14) 0.0004(13)
C23 0.0125(15) 0.0341(18) 0.0176(15) 0.0031(14) 0.0052(12) -0.0016(14)
C5 0.0273(18) 0.0255(19) 0.0184(16) 0.0065(15) 0.0030(14) -0.0002(14)
C39 0.0173(17) 0.037(2) 0.0274(18) -0.0027(16) 0.0077(14) -0.0054(15)
C52 0.0208(18) 0.043(2) 0.0354(19) -0.0106(18) 0.0163(15) -0.0090(16)
C14 0.0246(18) 0.031(2) 0.0301(19) 0.0021(16) 0.0052(15) 0.0063(15)
C24 0.0159(17) 0.034(2) 0.0363(19) 0.0126(16) 0.0087(15) 0.0028(15)
C50 0.0214(17) 0.031(2) 0.0285(18) -0.0026(16) 0.0088(14) -0.0042(15)
C30 0.029(2) 0.048(2) 0.032(2) -0.0138(18) 0.0145(18) -0.0040(18)
C8 0.0244(19) 0.042(2) 0.0265(19) 0.0078(18) 0.0084(15) -0.0019(16)
C10 0.0330(19) 0.0259(19) 0.0211(17) 0.0019(15) 0.0061(15) -0.0040(15)
B2 0.0165(17) 0.025(2) 0.0173(17) -0.0021(15) 0.0078(14) 0.0019(14)
B1 0.0142(17) 0.0215(18) 0.0202(17) 0.0012(14) 0.0067(14) 0.0028(14)
C25 0.0218(19) 0.053(2) 0.041(2) 0.0228(19) 0.0088(16) -0.0005(18)
C58 0.029(2) 0.0278(19) 0.039(2) -0.0155(17) 0.0150(17) -0.0039(16)
C51 0.030(2) 0.037(2) 0.037(2) 0.0015(17) 0.0184(17) -0.0078(16)
C53 0.0198(18) 0.041(2) 0.0286(19) -0.0053(17) 0.0074(15) -0.0015(16)
C41 0.033(2) 0.058(3) 0.041(2) -0.006(2) 0.0234(19) -0.005(2)
C33 0.026(2) 0.061(3) 0.0227(18) -0.0122(18) 0.0053(15) -0.0017(19)
C4 0.0218(18) 0.0223(18) 0.0276(18) 0.0027(15) -0.0012(14) 0.0028(14)
C11 0.048(2) 0.028(2) 0.0225(18) 0.0069(16) 0.0040(17) -0.0053(17)
C36 0.0199(18) 0.040(2) 0.0233(17) 0.0055(16) 0.0027(14) -0.0018(15)
C20 0.048(2) 0.0189(18) 0.030(2) 0.0003(16) 0.0086(17) -0.0055(16)
C59 0.028(2) 0.034(2) 0.0257(18) -0.0078(16) 0.0116(16) -0.0016(16)
C40 0.042(3) 0.059(3) 0.060(3) -0.024(2) 0.019(2) -0.024(2)
C27 0.0228(19) 0.069(3) 0.0218(18) -0.0046(18) 0.0084(15) -0.0111(18)
C17 0.039(2) 0.0235(19) 0.0227(17) -0.0063(15) 0.0067(15) 0.0019(16)
C22 0.061(3) 0.024(2) 0.050(3) -0.001(2) 0.003(2) 0.008(2)
C34 0.031(2) 0.079(3) 0.0217(19) -0.002(2) 0.0085(17) -0.002(2)
C21 0.071(3) 0.037(3) 0.057(3) -0.006(2) 0.028(2) -0.020(2)
C18 0.047(2) 0.035(2) 0.029(2) -0.0139(18) -0.0016(18) 0.0071(19)
C38 0.047(3) 0.034(2) 0.037(2) 0.0120(18) 0.0094(19) -0.0025(19)
C19 0.066(3) 0.043(3) 0.033(2) -0.009(2) 0.028(2) -0.002(2)
C15 0.046(2) 0.051(3) 0.036(2) 0.010(2) 0.024(2) 0.002(2)
C29 0.040(2) 0.026(2) 0.059(3) 0.0058(19) 0.024(2) 0.0048(18)
C12 0.050(3) 0.034(2) 0.034(2) 0.0116(19) 0.0001(19) 0.0102(19)
C26 0.025(2) 0.076(3) 0.027(2) 0.017(2) 0.0058(17) -0.010(2)
C13 0.033(2) 0.044(2) 0.043(2) 0.006(2) 0.0051(18) 0.0167(19)
C16 0.033(2) 0.060(3) 0.050(3) 0.010(2) 0.020(2) 0.012(2)
C57 0.034(2) 0.0206(18) 0.039(2) -0.0026(16) 0.0153(17) -0.0040(16)
C37 0.039(2) 0.041(2) 0.034(2) -0.0130(19) 0.0097(19) -0.0101(19)
C35 0.030(2) 0.068(3) 0.0265(19) 0.0093(19) 0.0101(17) -0.008(2)
C63 0.035(2) 0.061(3) 0.045(3) -0.004(2) 0.005(2) -0.004(2)
C62 0.054(3) 0.063(3) 0.050(3) -0.009(2) 0.004(2) -0.006(2)
C61 0.057(3) 0.059(3) 0.092(4) 0.001(3) 0.012(3) -0.005(3)
C42 0.014(2) 0.058(6) 0.041(3) 0.018(4) 0.008(2) 0.007(4)
C43 0.025(3) 0.089(7) 0.030(2) 0.021(4) 0.008(2) 0.013(5)
C44 0.041(4) 0.054(5) 0.066(7) 0.025(4) 0.009(5) 0.014(4)
C42A 0.014(2) 0.058(6) 0.041(3) 0.018(4) 0.008(2) 0.007(4)
C43A 0.025(3) 0.089(7) 0.030(2) 0.021(4) 0.008(2) 0.013(5)
C44A 0.041(4) 0.054(5) 0.066(7) 0.025(4) 0.009(5) 0.014(4)

loop_
_atom_type_symbol
_atom_type_description
_atom_type_scat_dispersion_real
_atom_type_scat_dispersion_imag
_atom_type_scat_source
C C 0.0033 0.0016 'International Tables Vol C Tables 4.2.6.8 and 6.1.1.4'
H H 0.0000 0.0000 'International Tables Vol C Tables 4.2.6.8 and 6.1.1.4'
N N 0.0061 0.0033 'International Tables Vol C Tables 4.2.6.8 and 6.1.1.4'
B B 0.0013 0.0007 'International Tables Vol C Tables 4.2.6.8 and 6.1.1.4'
Ge Ge 0.1547 1.8001 'International Tables Vol C Tables 4.2.6.8 and 6.1.1.4'

loop_
_exptl_crystal_face_index_h
_exptl_crystal_face_index_k
_exptl_crystal_face_index_l
_exptl_crystal_face_perp_dist
-1 0 0 0.227
1 0 0 0.100
0 0 1 0.054
0 0 -1 0.090
1 -1 0 0.100
-1 1 0 0.146
-1 -1 1 0.205
1 1 -1 0.147

loop_
_geom_angle_atom_site_label_1
_geom_angle_atom_site_label_2
_geom_angle_atom_site_label_3
_geom_angle
_geom_angle_site_symmetry_1
N2 Ge1 N1 76.31(11) .
N2 Ge1 C45 125.14(12) .
N1 Ge1 C45 120.65(12) .
N2 Ge1 B1 38.17(12) .
N1 Ge1 B1 38.14(12) .
C45 Ge1 B1 133.43(13) .
N2 Ge1 Ge2 134.65(8) .
N1 Ge1 Ge2 135.17(8) .
C45 Ge1 Ge2 72.45(9) .
B1 Ge1 Ge2 154.08(9) .
N4 Ge2 N5 76.47(11) .
N4 Ge2 C46 130.83(13) .
N5 Ge2 C46 113.73(12) .
N4 Ge2 B2 38.31(12) .
N5 Ge2 B2 38.33(12) .
C46 Ge2 B2 134.94(13) .
N4 Ge2 Ge1 137.63(8) .
N5 Ge2 Ge1 129.59(9) .
C46 Ge2 Ge1 74.50(9) .
B2 Ge2 Ge1 148.40(9) .
C23 N4 B2 137.0(3) .
C23 N4 Ge2 130.5(2) .
B2 N4 Ge2 90.62(19) .
C45 C46 C55 127.1(3) .
C45 C46 Ge2 105.0(2) .
C55 C46 Ge2 127.0(2) .
C9 N2 B1 134.0(3) .
C9 N2 Ge1 132.1(2) .
B1 N2 Ge1 91.0(2) .
C46 C45 C47 127.2(3) .
C46 C45 Ge1 107.2(2) .
C47 C45 Ge1 125.6(2) .
C1 N1 B1 130.7(3) .
C1 N1 Ge1 127.9(2) .
B1 N1 Ge1 90.62(19) .
C31 N5 B2 134.3(3) .
C31 N5 Ge2 122.8(2) .
B2 N5 Ge2 90.19(19) .
B1 N3 C20 120.0(3) .
B1 N3 C17 126.2(3) .
C20 N3 C17 113.7(3) .
C2 C1 C6 120.2(3) .
C2 C1 N1 120.4(3) .
C6 C1 N1 119.4(3) .
B2 N6 C42A 126.2(7) .
B2 N6 C39 120.8(3) .
C42A N6 C39 112.8(7) .
B2 N6 C42 118.9(6) .
C39 N6 C42 115.7(6) .
C3 C2 C1 118.7(3) .
C3 C2 C7 119.1(3) .
C1 C2 C7 122.2(3) .
C27 C28 C23 118.3(4) .
C27 C28 C30 120.6(3) .
C23 C28 C30 121.0(3) .
C59 C60 C55 120.7(3) .
C59 C60 H60 119.7 .
C55 C60 H60 119.5 .
C48 C47 C45 174.2(4) .
C5 C6 C1 118.8(3) .
C5 C6 C8 120.1(3) .
C1 C6 C8 121.1(3) .
C55 C56 C57 120.8(3) .
C55 C56 H56 119.5 .
C57 C56 H56 119.6 .
C2 C7 H7A 109.5 .
C2 C7 H7B 109.5 .
H7A C7 H7B 109.5 .
C2 C7 H7C 109.4 .
H7A C7 H7C 109.5 .
H7B C7 H7C 109.5 .
C53 C54 C49 119.7(3) .
C53 C54 H54 120.2 .
C49 C54 H54 120.1 .
C56 C55 C60 118.2(3) .
C56 C55 C46 121.7(3) .
C60 C55 C46 120.0(3) .
C50 C49 C54 119.1(3) .
C50 C49 C48 120.9(3) .
C54 C49 C48 120.0(3) .
C14 C9 C10 120.6(3) .
C14 C9 N2 120.2(3) .
C10 C9 N2 119.1(3) .
C33 C32 C31 118.6(4) .
C33 C32 C37 119.5(4) .
C31 C32 C37 121.9(3) .
C47 C48 C49 178.6(4) .
C36 C31 C32 119.7(3) .
C36 C31 N5 118.8(3) .
C32 C31 N5 121.4(3) .
C4 C3 C2 121.5(3) .
C4 C3 H3 119.3 .
C2 C3 H3 119.2 .
C24 C23 C28 120.6(3) .
C24 C23 N4 118.7(3) .
C28 C23 N4 120.7(3) .
C4 C5 C6 121.1(3) .
C4 C5 H5 119.5 .
C6 C5 H5 119.4 .
N6 C39 C41 113.6(3) .
N6 C39 C40 112.4(3) .
C41 C39 C40 110.3(3) .
N6 C39 H39 106.8 .
C41 C39 H39 106.9 .
C40 C39 H39 106.5 .
C51 C52 C53 119.8(3) .
C51 C52 H52 120.0 .
C53 C52 H52 120.2 .
C9 C14 C13 118.1(3) .
C9 C14 C16 120.8(3) .
C13 C14 C16 121.1(3) .
C25 C24 C23 118.4(4) .
C25 C24 C29 121.3(4) .
C23 C24 C29 120.3(3) .
C51 C50 C49 120.3(3) .
C51 C50 H50 119.7 .
C49 C50 H50 119.9 .
C28 C30 H30A 109.4 .
C28 C30 H30B 109.8 .
H30A C30 H30B 109.5 .
C28 C30 H30C 109.3 .
H30A C30 H30C 109.5 .
H30B C30 H30C 109.5 .
C6 C8 H8A 109.5 .
C6 C8 H8B 109.4 .
H8A C8 H8B 109.5 .
C6 C8 H8C 109.5 .
H8A C8 H8C 109.5 .
H8B C8 H8C 109.5 .
C11 C10 C9 118.6(3) .
C11 C10 C15 121.1(3) .
C9 C10 C15 120.3(3) .
N6 B2 N4 128.5(3) .
N6 B2 N5 129.0(3) .
N4 B2 N5 102.3(3) .
N6 B2 Ge2 171.1(3) .
N4 B2 Ge2 51.07(15) .
N5 B2 Ge2 51.49(15) .
N3 B1 N1 130.8(3) .
N3 B1 N2 127.0(3) .
N1 B1 N2 102.1(3) .
N3 B1 Ge1 177.8(3) .
N1 B1 Ge1 51.23(15) .
N2 B1 Ge1 50.88(15) .
C26 C25 C24 121.3(4) .
C26 C25 H25 119.2 .
C24 C25 H25 119.5 .
C59 C58 C57 119.6(3) .
C59 C58 H58 120.2 .
C57 C58 H58 120.2 .
C52 C51 C50 120.5(3) .
C52 C51 H51 119.8 .
C50 C51 H51 119.8 .
C52 C53 C54 120.5(4) .
C52 C53 H53 119.7 .
C54 C53 H53 119.8 .
C39 C41 H41A 109.5 .
C39 C41 H41B 109.4 .
H41A C41 H41B 109.5 .
C39 C41 H41C 109.6 .
H41A C41 H41C 109.5 .
H41B C41 H41C 109.5 .
C34 C33 C32 121.6(4) .
C34 C33 H33 119.2 .
C32 C33 H33 119.2 .
C3 C4 C5 119.7(3) .
C3 C4 H4 120.3 .
C5 C4 H4 120.0 .
C12 C11 C10 121.3(4) .
C12 C11 H11 119.3 .
C10 C11 H11 119.4 .
C35 C36 C31 119.0(4) .
C35 C36 C38 120.5(4) .
C31 C36 C38 120.5(3) .
N3 C20 C21 113.5(3) .
N3 C20 C22 112.4(3) .
C21 C20 C22 111.5(3) .
N3 C20 H20 106.2 .
C21 C20 H20 106.2 .
C22 C20 H20 106.5 .
C58 C59 C60 120.5(3) .
C58 C59 H59 119.6 .
C60 C59 H59 119.9 .
C39 C40 H40A 109.2 .
C39 C40 H40B 109.4 .
H40A C40 H40B 109.5 .
C39 C40 H40C 109.8 .
H40A C40 H40C 109.5 .
H40B C40 H40C 109.5 .
C26 C27 C28 121.3(4) .
C26 C27 H27 119.4 .
C28 C27 H27 119.4 .
N3 C17 C19 112.4(3) .
N3 C17 C18 114.4(3) .
C19 C17 C18 111.6(3) .
N3 C17 H17 106.0 .
C19 C17 H17 105.8 .
C18 C17 H17 105.9 .
C20 C22 H22A 109.4 .
C20 C22 H22B 109.3 .
H22A C22 H22B 109.5 .
C20 C22 H22C 109.7 .
H22A C22 H22C 109.5 .
H22B C22 H22C 109.5 .
C33 C34 C35 119.8(4) .
C33 C34 H34 120.2 .
C35 C34 H34 120.0 .
C20 C21 H21A 109.4 .
C20 C21 H21B 109.4 .
H21A C21 H21B 109.5 .
C20 C21 H21C 109.6 .
H21A C21 H21C 109.5 .
H21B C21 H21C 109.5 .
C17 C18 H18A 109.4 .
C17 C18 H18B 109.5 .
H18A C18 H18B 109.5 .
C17 C18 H18C 109.5 .
H18A C18 H18C 109.5 .
H18B C18 H18C 109.5 .
C36 C38 H38A 109.3 .
C36 C38 H38B 109.6 .
H38A C38 H38B 109.5 .
C36 C38 H38C 109.5 .
H38A C38 H38C 109.5 .
H38B C38 H38C 109.5 .
C17 C19 H19A 109.5 .
C17 C19 H19B 109.6 .
H19A C19 H19B 109.5 .
C17 C19 H19C 109.3 .
H19A C19 H19C 109.5 .
H19B C19 H19C 109.5 .
C10 C15 H15A 109.4 .
C10 C15 H15B 109.6 .
H15A C15 H15B 109.5 .
C10 C15 H15C 109.4 .
H15A C15 H15C 109.5 .
H15B C15 H15C 109.5 .
C24 C29 H29A 109.6 .
C24 C29 H29B 109.5 .
H29A C29 H29B 109.5 .
C24 C29 H29C 109.4 .
H29A C29 H29C 109.5 .
H29B C29 H29C 109.5 .
C11 C12 C13 119.9(4) .
C11 C12 H12 120.2 .
C13 C12 H12 119.8 .
C27 C26 C25 120.1(4) .
C27 C26 H26 119.9 .
C25 C26 H26 120.0 .
C12 C13 C14 121.4(4) .
C12 C13 H13 119.3 .
C14 C13 H13 119.4 .
C14 C16 H16A 109.6 .
C14 C16 H16B 109.6 .
H16A C16 H16B 109.5 .
C14 C16 H16C 109.3 .
H16A C16 H16C 109.5 .
H16B C16 H16C 109.5 .
C58 C57 C56 120.1(3) .
C58 C57 H57 119.7 .
C56 C57 H57 120.1 .
C32 C37 H37A 109.7 .
C32 C37 H37B 109.3 .
H37A C37 H37B 109.5 .
C32 C37 H37C 109.5 .
H37A C37 H37C 109.5 .
H37B C37 H37C 109.5 .
C34 C35 C36 121.1(4) .
C34 C35 H35 119.4 .
C36 C35 H35 119.5 .
C63 C63 C62 114.1(5) 3_575
C63 C63 H63A 108.9 3_575
C62 C63 H63A 108.7 .
C63 C63 H63B 108.8 3_575
C62 C63 H63B 108.7 .
H63A C63 H63B 107.5 .
C63 C62 C61 113.2(4) .
C63 C62 H62A 109.0 .
C61 C62 H62A 109.0 .
C63 C62 H62B 108.9 .
C61 C62 H62B 108.8 .
H62A C62 H62B 107.6 .
C62 C61 H61A 109.7 .
C62 C61 H61B 109.2 .
H61A C61 H61B 109.5 .
C62 C61 H61C 109.5 .
H61A C61 H61C 109.5 .
H61B C61 H61C 109.5 .
C44 C42 C43 116.0(7) .
C44 C42 N6 113.5(9) .
C43 C42 N6 110.8(8) .
C44 C42 H42 105.1 .
C43 C42 H42 105.1 .
N6 C42 H42 105.1 .
C42 C43 H43A 109.5 .
C42 C43 H43B 109.5 .
H43A C43 H43B 109.5 .
C42 C43 H43C 109.5 .
H43A C43 H43C 109.5 .
H43B C43 H43C 109.5 .
C42 C44 H44A 109.5 .
C42 C44 H44B 109.5 .
H44A C44 H44B 109.5 .
C42 C44 H44C 109.5 .
H44A C44 H44C 109.5 .
H44B C44 H44C 109.5 .
N6 C42A C44A 108.0(9) .
N6 C42A C43A 113.6(9) .
C44A C42A C43A 119.0(7) .
N6 C42A H42A 104.9 .
C44A C42A H42A 104.9 .
C43A C42A H42A 104.9 .
C42A C43A H43D 109.5 .
C42A C43A H43E 109.5 .
H43D C43A H43E 109.5 .
C42A C43A H43F 109.5 .
H43D C43A H43F 109.5 .
H43E C43A H43F 109.5 .
C42A C44A H44D 109.5 .
C42A C44A H44E 109.5 .
H44D C44A H44E 109.5 .
C42A C44A H44F 109.5 .
H44D C44A H44F 109.5 .
H44E C44A H44F 109.5 .

loop_
_geom_bond_atom_site_label_1
_geom_bond_atom_site_label_2
_geom_bond_distance
_geom_bond_site_symmetry_2
Ge1 N2 1.846(3) .
Ge1 N1 1.855(3) .
Ge1 C45 1.995(3) .
Ge1 B1 2.379(4) .
Ge1 Ge2 2.4683(6) .
Ge2 N4 1.848(3) .
Ge2 N5 1.859(2) .
Ge2 C46 1.975(3) .
Ge2 B2 2.376(4) .
N4 C23 1.422(4) .
N4 B2 1.473(4) .
C46 C45 1.349(4) .
C46 C55 1.471(4) .
N2 C9 1.421(4) .
N2 B1 1.471(4) .
C45 C47 1.423(4) .
N1 C1 1.414(4) .
N1 B1 1.470(5) .
N5 C31 1.415(4) .
N5 B2 1.473(4) .
N3 B1 1.408(5) .
N3 C20 1.478(4) .
N3 C17 1.480(4) .
C1 C2 1.403(4) .
C1 C6 1.406(4) .
N6 B2 1.404(4) .
N6 C42A 1.458(13) .
N6 C39 1.470(4) .
N6 C42 1.566(13) .
C2 C3 1.390(4) .
C2 C7 1.501(4) .
C28 C27 1.396(5) .
C28 C23 1.401(5) .
C28 C30 1.501(5) .
C60 C59 1.378(5) .
C60 C55 1.403(4) .
C60 H60 0.9301 .
C47 C48 1.186(4) .
C6 C5 1.391(4) .
C6 C8 1.499(5) .
C56 C55 1.384(5) .
C56 C57 1.386(5) .
C56 H56 0.9300 .
C7 H7A 0.9600 .
C7 H7B 0.9599 .
C7 H7C 0.9600 .
C54 C53 1.377(5) .
C54 C49 1.396(5) .
C54 H54 0.9301 .
C49 C50 1.385(5) .
C49 C48 1.440(4) .
C9 C14 1.393(5) .
C9 C10 1.401(5) .
C32 C33 1.392(5) .
C32 C31 1.413(5) .
C32 C37 1.491(5) .
C31 C36 1.399(5) .
C3 C4 1.374(5) .
C3 H3 0.9300 .
C23 C24 1.404(5) .
C5 C4 1.380(5) .
C5 H5 0.9302 .
C39 C41 1.511(5) .
C39 C40 1.512(5) .
C39 H39 0.9801 .
C52 C51 1.371(5) .
C52 C53 1.378(5) .
C52 H52 0.9300 .
C14 C13 1.398(5) .
C14 C16 1.503(5) .
C24 C25 1.391(5) .
C24 C29 1.500(5) .
C50 C51 1.375(5) .
C50 H50 0.9300 .
C30 H30A 0.9599 .
C30 H30B 0.9600 .
C30 H30C 0.9601 .
C8 H8A 0.9600 .
C8 H8B 0.9598 .
C8 H8C 0.9600 .
C10 C11 1.392(5) .
C10 C15 1.502(5) .
C25 C26 1.371(6) .
C25 H25 0.9301 .
C58 C59 1.374(5) .
C58 C57 1.386(5) .
C58 H58 0.9299 .
C51 H51 0.9300 .
C53 H53 0.9300 .
C41 H41A 0.9601 .
C41 H41B 0.9599 .
C41 H41C 0.9599 .
C33 C34 1.362(6) .
C33 H33 0.9301 .
C4 H4 0.9300 .
C11 C12 1.358(6) .
C11 H11 0.9299 .
C36 C35 1.394(5) .
C36 C38 1.492(5) .
C20 C21 1.514(6) .
C20 C22 1.520(6) .
C20 H20 0.9799 .
C59 H59 0.9300 .
C40 H40A 0.9600 .
C40 H40B 0.9600 .
C40 H40C 0.9600 .
C27 C26 1.368(6) .
C27 H27 0.9300 .
C17 C19 1.504(5) .
C17 C18 1.521(5) .
C17 H17 0.9800 .
C22 H22A 0.9598 .
C22 H22B 0.9600 .
C22 H22C 0.9599 .
C34 C35 1.375(6) .
C34 H34 0.9300 .
C21 H21A 0.9600 .
C21 H21B 0.9600 .
C21 H21C 0.9600 .
C18 H18A 0.9600 .
C18 H18B 0.9599 .
C18 H18C 0.9599 .
C38 H38A 0.9600 .
C38 H38B 0.9601 .
C38 H38C 0.9600 .
C19 H19A 0.9599 .
C19 H19B 0.9600 .
C19 H19C 0.9601 .
C15 H15A 0.9599 .
C15 H15B 0.9601 .
C15 H15C 0.9600 .
C29 H29A 0.9599 .
C29 H29B 0.9601 .
C29 H29C 0.9603 .
C12 C13 1.372(6) .
C12 H12 0.9300 .
C26 H26 0.9300 .
C13 H13 0.9298 .
C16 H16A 0.9600 .
C16 H16B 0.9600 .
C16 H16C 0.9600 .
C57 H57 0.9301 .
C37 H37A 0.9600 .
C37 H37B 0.9599 .
C37 H37C 0.9600 .
C35 H35 0.9301 .
C63 C63 1.507(9) 3_575
C63 C62 1.509(6) .
C63 H63A 0.9701 .
C63 H63B 0.9701 .
C62 C61 1.510(7) .
C62 H62A 0.9700 .
C62 H62B 0.9703 .
C61 H61A 0.9599 .
C61 H61B 0.9600 .
C61 H61C 0.9601 .
C42 C44 1.537(8) .
C42 C43 1.539(8) .
C42 H42 0.9800 .
C43 H43A 0.9600 .
C43 H43B 0.9600 .
C43 H43C 0.9600 .
C44 H44A 0.9600 .
C44 H44B 0.9600 .
C44 H44C 0.9600 .
C42A C44A 1.534(8) .
C42A C43A 1.535(8) .
C42A H42A 0.9800 .
C43A H43D 0.9600 .
C43A H43E 0.9600 .
C43A H43F 0.9600 .
C44A H44D 0.9600 .
C44A H44E 0.9600 .
C44A H44F 0.9600 .
